data_7200551
loop_
_publ_author_name
'Mercier, Nicolas'
'Louvain, Nicolas'
'Bi, Wenhua'

_publ_section_title
;
 Structural diversity and retro-crystal engineering analysis of
 iodometalate hybrids
;
_journal_issue 5
_journal_name_full CrystEngComm
_journal_page_first 720
_journal_paper_doi 10.1039/b817891g
_journal_volume 11
_journal_year 2009
_chemical_formula_moiety 'I4 Pb, 2(C3 H7 N2)'
_chemical_formula_sum 'C6 H14 I4 N4 Pb'
_chemical_formula_weight 857.01
_space_group_IT_number 62
_symmetry_cell_setting orthorhombic
_symmetry_Int_Tables_number 62
_symmetry_space_group_name_Hall '-P 2ac 2n'
_symmetry_space_group_name_H-M 'P n m a'
_audit_creation_date 2008-07-16T00:34:13-00:00
_audit_creation_method 'WinGX routine CIF_UPDATE'
_cell_angle_alpha 90
_cell_angle_beta 90
_cell_angle_gamma 90
_cell_formula_units_Z 4
_cell_length_a 8.6370(4)
_cell_length_b 20.346(2)
_cell_length_c 9.7847(5)
_cell_measurement_reflns_used 0
_cell_measurement_temperature 293(2)
_cell_measurement_theta_max 0
_cell_measurement_theta_min 0
_cell_volume 1719.4(2)
_computing_cell_refinement EvalCCD
_computing_data_collection EvalCCD
_computing_data_reduction EvalCCD
_computing_molecular_graphics 'Ortep-3 for Windows (Farrugia, 1997)'
_computing_publication_material 'WinGX publication routines (Farrugia, 1999)'
_computing_structure_refinement 'SHELXL-97 (Sheldrick, 1997)'
_computing_structure_solution 'SIR92 (Giacovazzo et al, 1993)'
_diffrn_ambient_temperature 293(2)
_diffrn_detector_area_resol_mean 9
_diffrn_measured_fraction_theta_full 0.976
_diffrn_measured_fraction_theta_max 0.976
_diffrn_measurement_device '\k-geometry diffractometer'
_diffrn_measurement_device_type area_detector
_diffrn_measurement_method CCD
_diffrn_radiation_monochromator graphite
_diffrn_radiation_probe x-ray
_diffrn_radiation_type MoK\a
_diffrn_radiation_wavelength 0.71073
_diffrn_reflns_av_R_equivalents 0.0925
_diffrn_reflns_limit_h_max 10
_diffrn_reflns_limit_h_min -12
_diffrn_reflns_limit_k_max 28
_diffrn_reflns_limit_k_min -28
_diffrn_reflns_limit_l_max 13
_diffrn_reflns_limit_l_min -13
_diffrn_reflns_number 26326
_diffrn_reflns_theta_full 30.02
_diffrn_reflns_theta_max 30.02
_diffrn_reflns_theta_min 3.66
_exptl_absorpt_coefficient_mu 16.977
_exptl_absorpt_correction_T_max 0.2727
_exptl_absorpt_correction_T_min 0.0894
_exptl_absorpt_correction_type multi-scan
_exptl_crystal_colour 'dark orange'
_exptl_crystal_density_diffrn 3.311
_exptl_crystal_density_method 'not measured'
_exptl_crystal_description prism
_exptl_crystal_F_000 1488
_exptl_crystal_size_max 0.276
_exptl_crystal_size_mid 0.106
_exptl_crystal_size_min 0.088
_refine_diff_density_max 1.426
_refine_diff_density_min -1.25
_refine_ls_extinction_coef 0.00015(3)
_refine_ls_extinction_expression Fc^*^=kFc[1+0.001xFc^2^\l^3^/sin(2\q)]^-1/4^
_refine_ls_extinction_method SHELXL
_refine_ls_goodness_of_fit_ref 1.024
_refine_ls_hydrogen_treatment constr
_refine_ls_matrix_type full
_refine_ls_number_parameters 75
_refine_ls_number_reflns 2514
_refine_ls_number_restraints 0
_refine_ls_restrained_S_all 1.024
_refine_ls_R_factor_gt 0.0332
_refine_ls_shift/su_max 0
_refine_ls_structure_factor_coef Fsqd
_refine_ls_weighting_details 'calc w=1/[\s^2^(Fo^2^)+(0.0143P)^2^+9.0078P] where P=(Fo^2^+2Fc^2^)/3'
_refine_ls_weighting_scheme calc
_refine_ls_wR_factor_ref 0.0581
_reflns_number_gt 1675
_reflns_number_total 2514
_reflns_threshold_expression >2sigma(I)
_cod_data_source_file b817891g.txt
_cod_data_source_block pnma_sad
_cod_original_cell_volume 1719.5(2)
_cod_original_sg_symbol_Hall -p_2ac_2n
_cod_original_sg_symbol_H-M Pnma
_cod_database_code 7200551

loop_
_symmetry_equiv_pos_as_xyz
'x, y, z'
'-x+1/2, -y, z+1/2'
'x+1/2, -y+1/2, -z+1/2'
'-x, y+1/2, -z'
'-x, -y, -z'
'x-1/2, y, -z-1/2'
'-x-1/2, y-1/2, z-1/2'
'x, -y-1/2, z'

loop_
_atom_site_label
_atom_site_type_symbol
_atom_site_fract_x
_atom_site_fract_y
_atom_site_fract_z
_atom_site_U_iso_or_equiv
_atom_site_adp_type
_atom_site_occupancy
_atom_site_calc_flag
_atom_site_refinement_flags
_atom_site_disorder_group
_atom_site_disorder_assembly
Pb1 Pb -0.32249(3) 0.25 -0.00108(3) 0.02573(9) Uani 1 d S . .
I3 I -0.07399(6) 0.25 0.23787(5) 0.03474(16) Uani 1 d S . .
I2 I -0.06651(6) 0.25 -0.23251(6) 0.03782(17) Uani 1 d S . .
I1 I -0.34706(5) 0.094089(19) 0.01484(3) 0.03563(11) Uani 1 d . . .
N2 N -0.0028(7) 0.0046(3) -0.1703(6) 0.0559(16) Uani 1 d . . .
N1 N 0.2477(7) 0.0864(3) 0.1241(4) 0.0529(17) Uani 1 d . . .
H1C H 0.1802 0.0539 0.1367 0.079 Uiso 1 calc R . .
H1D H 0.2546 0.1102 0.2002 0.079 Uiso 1 calc R . .
H1E H 0.3401 0.0697 0.1039 0.079 Uiso 1 calc R . .
C2 C 0.2131(8) 0.0952(3) -0.1257(5) 0.0390(16) Uani 1 d . . .
H2A H 0.2106 0.128 -0.1977 0.047 Uiso 1 calc R . .
H2B H 0.3133 0.0737 -0.1288 0.047 Uiso 1 calc R . .
C1 C 0.1945(8) 0.1288(3) 0.0102(6) 0.0451(16) Uani 1 d . . .
H1A H 0.2536 0.1693 0.0103 0.054 Uiso 1 calc R . .
H1B H 0.0863 0.1399 0.0238 0.054 Uiso 1 calc R . .
C3 C 0.0904(8) 0.0460(4) -0.1509(5) 0.0408(16) Uani 1 d . . .

loop_
_atom_site_aniso_label
_atom_site_aniso_U_11
_atom_site_aniso_U_22
_atom_site_aniso_U_33
_atom_site_aniso_U_23
_atom_site_aniso_U_13
_atom_site_aniso_U_12
Pb1 0.02392(15) 0.02635(15) 0.02694(15) 0 0.00001(14) 0
I3 0.0273(3) 0.0464(4) 0.0305(3) 0 -0.0074(2) 0
I2 0.0289(3) 0.0458(4) 0.0387(3) 0 0.0116(3) 0
I1 0.0449(2) 0.0282(2) 0.03375(19) -0.00016(17) -0.00084(19) 0.00052(16)
N2 0.060(4) 0.068(4) 0.040(3) -0.007(3) -0.014(3) -0.022(3)
N1 0.065(4) 0.069(5) 0.025(2) -0.002(3) -0.003(3) -0.020(4)
C2 0.054(4) 0.034(4) 0.029(3) 0.002(3) -0.004(3) -0.021(3)
C1 0.051(4) 0.037(4) 0.047(4) -0.012(3) -0.001(3) 0.000(3)
C3 0.050(4) 0.054(5) 0.018(3) 0.004(3) 0.000(3) 0.008(4)

loop_
_atom_type_symbol
_atom_type_description
_atom_type_scat_dispersion_real
_atom_type_scat_dispersion_imag
_atom_type_scat_source
C C 0.0033 0.0016 'International Tables Vol C Tables 4.2.6.8 and 6.1.1.4'
H H 0 0 'International Tables Vol C Tables 4.2.6.8 and 6.1.1.4'
N N 0.0061 0.0033 'International Tables Vol C Tables 4.2.6.8 and 6.1.1.4'
I I -0.4742 1.8119 'International Tables Vol C Tables 4.2.6.8 and 6.1.1.4'
Pb Pb -3.3944 10.1111 'International Tables Vol C Tables 4.2.6.8 and 6.1.1.4'

loop_
_geom_angle_atom_site_label_1
_geom_angle_atom_site_label_2
_geom_angle_atom_site_label_3
_geom_angle
_geom_angle_site_symmetry_1
_geom_angle_site_symmetry_3
_geom_angle_publ_flag
I2 Pb1 I3 93.133(16) . . ?
I2 Pb1 I1 94.680(11) . . ?
I3 Pb1 I1 90.518(11) . . ?
I2 Pb1 I1 94.680(11) . 8_565 ?
I3 Pb1 I1 90.518(10) . 8_565 ?
I1 Pb1 I1 170.513(17) . 8_565 ?
I2 Pb1 I2 83.271(8) . 6 ?
I3 Pb1 I2 176.404(16) . 6 ?
I1 Pb1 I2 89.779(10) . 6 ?
I1 Pb1 I2 89.779(10) 8_565 6 ?
I2 Pb1 I3 175.830(16) . 6_556 ?
I3 Pb1 I3 82.696(8) . 6_556 ?
I1 Pb1 I3 85.389(10) . 6_556 ?
I1 Pb1 I3 85.389(10) 8_565 6_556 ?
I2 Pb1 I3 100.899(15) 6 6_556 ?
Pb1 I3 Pb1 177.59(2) . 6_656 ?
Pb1 I2 Pb1 174.64(2) . 6_655 ?
C1 N1 H1C 109.5 . . ?
C1 N1 H1D 109.5 . . ?
H1C N1 H1D 109.5 . . ?
C1 N1 H1E 109.5 . . ?
H1C N1 H1E 109.5 . . ?
H1D N1 H1E 109.5 . . ?
C3 C2 C1 112.2(5) . . ?
C3 C2 H2A 109.2 . . ?
C1 C2 H2A 109.2 . . ?
C3 C2 H2B 109.2 . . ?
C1 C2 H2B 109.2 . . ?
H2A C2 H2B 107.9 . . ?
N1 C1 C2 111.6(5) . . ?
N1 C1 H1A 109.3 . . ?
C2 C1 H1A 109.3 . . ?
N1 C1 H1B 109.3 . . ?
C2 C1 H1B 109.3 . . ?
H1A C1 H1B 108 . . ?
N2 C3 C2 177.0(7) . . ?

loop_
_geom_bond_atom_site_label_1
_geom_bond_atom_site_label_2
_geom_bond_distance
_geom_bond_site_symmetry_2
_geom_bond_publ_flag
Pb1 I2 3.1648(6) . ?
Pb1 I3 3.1738(6) . ?
Pb1 I1 3.1831(5) . ?
Pb1 I1 3.1831(5) 8_565 ?
Pb1 I2 3.3522(6) 6 ?
Pb1 I3 3.3692(6) 6_556 ?
I3 Pb1 3.3692(6) 6_656 ?
I2 Pb1 3.3522(6) 6_655 ?
N2 C3 1.182(8) . ?
N1 C1 1.482(8) . ?
N1 H1C 0.89 . ?
N1 H1D 0.89 . ?
N1 H1E 0.89 . ?
C2 C3 1.479(9) . ?
C2 C1 1.503(8) . ?
C2 H2A 0.97 . ?
C2 H2B 0.97 . ?
C1 H1A 0.97 . ?
C1 H1B 0.97 . ?

loop_
_geom_hbond_atom_site_label_D
_geom_hbond_atom_site_label_H
_geom_hbond_atom_site_label_A
_geom_hbond_site_symmetry_A
_geom_hbond_distance_DH
_geom_hbond_distance_HA
_geom_hbond_distance_DA
_geom_hbond_angle_DHA
N1 H1C N2 5 0.89 1.97 2.847(9) 169.2
N1 H1D I1 6_656 0.89 2.94 3.630(5) 135.4
N1 H1E I1 1_655 0.89 2.88 3.663(6) 147.4
